data_7708240
loop_
_publ_author_name
'Lei, Caijin'
'Yang, Hongwei'
'Zhang, Qinghua'
'Cheng, Guangbin'

_publ_section_title
;
 Synthesis of nitrogen-rich and thermostable energetic materials based on
 hetarenecarboxylic acids
;
_journal_name_full 'Dalton Transactions'
_journal_paper_doi 10.1039/D1DT02854E
_journal_year 2021
_chemical_formula_moiety 'C5 H7 N10 O, H2 O, N O3'
_chemical_formula_sum 'C5 H9 N11 O5'
_chemical_formula_weight 303.23
_space_group_crystal_system monoclinic
_space_group_IT_number 14
_space_group_name_Hall '-P 2ybc'
_space_group_name_H-M_alt 'P 1 21/c 1'
_atom_sites_solution_hydrogens difmap
_atom_sites_solution_primary dual
_audit_creation_date 2020-11-23
_audit_creation_method
;
Olex2 1.2
(compiled 2018.05.29 svn.r3508 for OlexSys, GUI svn.r5506)
;
_audit_update_record
;
2021-04-19 deposited with the CCDC.	2021-09-08 downloaded from the CCDC.
;
_cell_angle_alpha 90
_cell_angle_beta 104.682(2)
_cell_angle_gamma 90
_cell_formula_units_Z 4
_cell_length_a 7.0384(3)
_cell_length_b 13.0429(6)
_cell_length_c 12.7579(6)
_cell_measurement_reflns_used 5647
_cell_measurement_temperature 160
_cell_measurement_theta_max 27.488
_cell_measurement_theta_min 2.272
_cell_volume 1132.95(9)
_computing_cell_refinement 'SAINT V8.40A (?, 2016)'
_computing_data_reduction 'SAINT V8.40A (?, 2016)'
_computing_molecular_graphics 'Olex2 (Dolomanov et al., 2009)'
_computing_publication_material 'Olex2 (Dolomanov et al., 2009)'
_computing_structure_refinement 'ShelXL (Sheldrick, 2015)'
_computing_structure_solution 'XT (Sheldrick, 2015)'
_diffrn_ambient_temperature 160.0
_diffrn_measured_fraction_theta_full 0.992
_diffrn_measured_fraction_theta_max 0.990
_diffrn_measurement_device_type 'D8 VENTURE'
_diffrn_measurement_method '\f and \w scans'
_diffrn_radiation_type MoK\a
_diffrn_radiation_wavelength 0.71073
_diffrn_reflns_av_R_equivalents 0.0401
_diffrn_reflns_av_unetI/netI 0.0321
_diffrn_reflns_Laue_measured_fraction_full 0.992
_diffrn_reflns_Laue_measured_fraction_max 0.990
_diffrn_reflns_limit_h_max 8
_diffrn_reflns_limit_h_min -9
_diffrn_reflns_limit_k_max 16
_diffrn_reflns_limit_k_min -16
_diffrn_reflns_limit_l_max 16
_diffrn_reflns_limit_l_min -16
_diffrn_reflns_number 12695
_diffrn_reflns_point_group_measured_fraction_full 0.992
_diffrn_reflns_point_group_measured_fraction_max 0.990
_diffrn_reflns_theta_full 25.242
_diffrn_reflns_theta_max 27.539
_diffrn_reflns_theta_min 2.272
_diffrn_standards_number 0
_exptl_absorpt_coefficient_mu 0.156
_exptl_absorpt_correction_T_max 0.7456
_exptl_absorpt_correction_T_min 0.6856
_exptl_absorpt_correction_type multi-scan
_exptl_absorpt_process_details
'SADABS-2016/2 (Bruker,2016/2) was used for absorption correction. wR2(int) was 0.1233 before and 0.0536 after correction. The Ratio of minimum to maximum transmission is 0.9195. The \l/2 correction factor is Not present.'
_exptl_crystal_colour colourless
_exptl_crystal_colour_primary colourless
_exptl_crystal_density_diffrn 1.778
_exptl_crystal_description block
_exptl_crystal_F_000 624
_exptl_crystal_size_max 0.17
_exptl_crystal_size_mid 0.11
_exptl_crystal_size_min 0.06
_refine_diff_density_max 0.355
_refine_diff_density_min -0.273
_refine_diff_density_rms 0.052
_refine_ls_extinction_method none
_refine_ls_goodness_of_fit_ref 1.019
_refine_ls_hydrogen_treatment mixed
_refine_ls_matrix_type full
_refine_ls_number_parameters 218
_refine_ls_number_reflns 2580
_refine_ls_number_restraints 0
_refine_ls_restrained_S_all 1.019
_refine_ls_R_factor_all 0.0549
_refine_ls_R_factor_gt 0.0411
_refine_ls_shift/su_max 0.001
_refine_ls_shift/su_mean 0.000
_refine_ls_structure_factor_coef Fsqd
_refine_ls_weighting_details 'w=1/[\s^2^(Fo^2^)+(0.0538P)^2^+0.6314P] where P=(Fo^2^+2Fc^2^)/3'
_refine_ls_weighting_scheme calc
_refine_ls_wR_factor_gt 0.1000
_refine_ls_wR_factor_ref 0.1110
_reflns_Friedel_coverage 0.000
_reflns_number_gt 2105
_reflns_number_total 2580
_reflns_threshold_expression 'I > 2\s(I)'
_cod_data_source_file d1dt02854e2.cif
_cod_data_source_block mo_22020930_0m
_cod_database_code 7708240
_shelx_shelxl_version_number 2018/3
_shelx_space_group_comment
;
The symmetry employed for this shelxl refinement is uniquely defined
by the following loop, which should always be used as a source of
symmetry information in preference to the above space-group names.
They are only intended as comments.
;
_shelx_estimated_absorpt_t_max 0.991
_shelx_estimated_absorpt_t_min 0.974
_olex2_refinement_description
;
1. Fixed Uiso
 At 1.2 times of:
  All N(H,H) groups
 At 1.5 times of:
  All O(H) groups
2.a Free rotating group:
 O1(H1A)
2.b Rotating group:
 N10(H10A,H10B)
;
_olex2_submission_special_instructions 'No special instructions were received'

loop_
_space_group_symop_operation_xyz
'x, y, z'
'-x, y+1/2, -z+1/2'
'-x, -y, -z'
'x, -y-1/2, z-1/2'

loop_
_atom_site_label
_atom_site_type_symbol
_atom_site_fract_x
_atom_site_fract_y
_atom_site_fract_z
_atom_site_U_iso_or_equiv
_atom_site_adp_type
_atom_site_occupancy
_atom_site_site_symmetry_order
_atom_site_calc_flag
_atom_site_refinement_flags_posn
_atom_site_refinement_flags_adp
_atom_site_refinement_flags_occupancy
_atom_site_disorder_assembly
_atom_site_disorder_group
O5 O 0.47710(19) 0.01597(9) 0.37355(11) 0.0292(3) Uani 1 1 d . . . . .
O1 O 0.6345(2) 0.76807(10) 0.40756(12) 0.0345(3) Uani 1 1 d . . . . .
H1A H 0.507420 0.765123 0.396308 0.052 Uiso 1 1 d G . . . .
O2 O 0.25062(18) 0.71669(10) 0.38610(11) 0.0344(3) Uani 1 1 d . . . . .
N3 N 0.79295(19) 0.41129(9) 0.37499(11) 0.0182(3) Uani 1 1 d . . . . .
N5 N 0.8308(2) 0.30700(9) 0.37354(11) 0.0193(3) Uani 1 1 d . . . . .
N1 N 0.7497(2) 0.57173(10) 0.37599(11) 0.0203(3) Uani 1 1 d . . . . .
N6 N 0.51613(19) 0.34029(10) 0.37583(11) 0.0194(3) Uani 1 1 d . . . . .
N7 N 0.3185(2) 0.33000(11) 0.37776(14) 0.0237(3) Uani 1 1 d . . . . .
N4 N 1.0734(2) 0.51525(11) 0.37380(12) 0.0230(3) Uani 1 1 d . . . . .
O4 O 0.1378(3) 0.87036(10) 0.35360(12) 0.0470(4) Uani 1 1 d . . . . .
N2 N 0.56619(19) 0.53038(10) 0.37883(11) 0.0211(3) Uani 1 1 d . . . . .
N8 N 0.4532(2) 0.11943(10) 0.37031(12) 0.0250(3) Uani 1 1 d . . . . .
O3 O -0.05228(18) 0.73834(12) 0.30568(13) 0.0435(4) Uani 1 1 d . . . . .
N10 N 0.9613(2) 0.08321(11) 0.38997(13) 0.0284(3) Uani 1 1 d . . . . .
H10A H 1.004246 0.025670 0.367961 0.034 Uiso 1 1 d GR . . . .
H10B H 0.984674 0.134379 0.349903 0.034 Uiso 1 1 d GR . . . .
N9 N 0.6720(2) -0.01096(10) 0.37944(12) 0.0267(3) Uani 1 1 d . . . . .
N11 N 0.1111(2) 0.77719(10) 0.34901(12) 0.0246(3) Uani 1 1 d . . . . .
C3 C 0.6594(2) 0.26765(11) 0.37407(12) 0.0180(3) Uani 1 1 d . . . . .
C1 C 0.8875(2) 0.50232(11) 0.37326(12) 0.0185(3) Uani 1 1 d . . . . .
C2 C 0.6055(2) 0.43319(11) 0.37756(12) 0.0182(3) Uani 1 1 d . . . . .
C4 C 0.6263(2) 0.15768(11) 0.37433(13) 0.0197(3) Uani 1 1 d . . . . .
C5 C 0.7659(2) 0.07590(12) 0.37995(13) 0.0214(3) Uani 1 1 d . . . . .
H4A H 1.116(3) 0.5798(18) 0.3697(16) 0.032(5) Uiso 1 1 d . . . . .
H4B H 1.148(3) 0.4612(18) 0.3717(16) 0.033(5) Uiso 1 1 d . . . . .
H1 H 0.757(3) 0.6425(19) 0.3748(17) 0.039(6) Uiso 1 1 d . . . . .
H1B H 0.667(3) 0.828(2) 0.3981(19) 0.044(7) Uiso 1 1 d . . . . .
H7A H 0.255(3) 0.2994(17) 0.3179(19) 0.039(6) Uiso 1 1 d . . . . .
H7B H 0.314(3) 0.2891(16) 0.4361(18) 0.034(6) Uiso 1 1 d . . . . .

loop_
_atom_site_aniso_label
_atom_site_aniso_U_11
_atom_site_aniso_U_22
_atom_site_aniso_U_33
_atom_site_aniso_U_23
_atom_site_aniso_U_13
_atom_site_aniso_U_12
O5 0.0305(7) 0.0140(6) 0.0428(8) 0.0010(5) 0.0089(6) -0.0031(5)
O1 0.0310(7) 0.0151(6) 0.0626(10) 0.0013(6) 0.0217(7) 0.0002(5)
O2 0.0248(6) 0.0295(7) 0.0444(8) 0.0092(6) 0.0008(6) 0.0014(5)
N3 0.0199(6) 0.0115(6) 0.0240(7) -0.0005(5) 0.0071(5) 0.0010(5)
N5 0.0228(7) 0.0112(6) 0.0245(7) -0.0008(5) 0.0074(5) 0.0016(5)
N1 0.0205(7) 0.0142(6) 0.0272(8) 0.0018(5) 0.0077(6) 0.0006(5)
N6 0.0183(7) 0.0147(6) 0.0256(7) 0.0000(5) 0.0063(5) 0.0013(5)
N7 0.0157(6) 0.0202(7) 0.0351(9) -0.0003(6) 0.0059(6) -0.0022(5)
N4 0.0208(7) 0.0151(6) 0.0345(8) 0.0017(6) 0.0097(6) 0.0001(6)
O4 0.0782(12) 0.0176(6) 0.0525(9) -0.0020(6) 0.0300(8) 0.0017(7)
N2 0.0199(7) 0.0153(6) 0.0285(8) 0.0001(5) 0.0068(6) -0.0008(5)
N8 0.0281(8) 0.0143(6) 0.0322(8) -0.0003(5) 0.0071(6) -0.0016(6)
O3 0.0194(6) 0.0485(9) 0.0604(10) 0.0278(7) 0.0060(6) -0.0035(6)
N10 0.0287(8) 0.0186(7) 0.0403(9) 0.0020(6) 0.0131(7) 0.0044(6)
N9 0.0296(8) 0.0165(7) 0.0337(8) 0.0008(6) 0.0075(6) 0.0010(6)
N11 0.0294(8) 0.0196(7) 0.0288(8) 0.0033(6) 0.0149(6) 0.0024(6)
C3 0.0210(7) 0.0141(7) 0.0190(8) -0.0003(6) 0.0052(6) 0.0015(6)
C1 0.0238(8) 0.0134(7) 0.0187(8) 0.0005(5) 0.0063(6) 0.0002(6)
C2 0.0181(7) 0.0164(7) 0.0198(8) 0.0004(6) 0.0044(6) 0.0011(6)
C4 0.0235(8) 0.0148(7) 0.0208(8) -0.0012(6) 0.0056(6) 0.0004(6)
C5 0.0282(8) 0.0148(7) 0.0205(8) 0.0000(6) 0.0049(6) 0.0022(6)

loop_
_atom_type_symbol
_atom_type_description
_atom_type_scat_dispersion_real
_atom_type_scat_dispersion_imag
_atom_type_scat_source
C C 0.0033 0.0016 'International Tables Vol C Tables 4.2.6.8 and 6.1.1.4'
H H 0.0000 0.0000 'International Tables Vol C Tables 4.2.6.8 and 6.1.1.4'
N N 0.0061 0.0033 'International Tables Vol C Tables 4.2.6.8 and 6.1.1.4'
O O 0.0106 0.0060 'International Tables Vol C Tables 4.2.6.8 and 6.1.1.4'

loop_
_geom_angle_atom_site_label_1
_geom_angle_atom_site_label_2
_geom_angle_atom_site_label_3
_geom_angle
_geom_angle_site_symmetry_1
_geom_angle_site_symmetry_3
_geom_angle_publ_flag
N8 O5 N9 111.29(12) . . ?
H1A O1 H1B 109.2 . . ?
C1 N3 N5 139.20(13) . . ?
C2 N3 N5 113.44(12) . . ?
C2 N3 C1 107.36(12) . . ?
C3 N5 N3 101.72(12) . . ?
N2 N1 H1 116.1(14) . . ?
C1 N1 N2 114.75(13) . . ?
C1 N1 H1 129.2(14) . . ?
C3 N6 N7 131.47(13) . . ?
C2 N6 N7 122.70(12) . . ?
C2 N6 C3 105.82(12) . . ?
N6 N7 H7A 108.5(14) . . ?
N6 N7 H7B 107.8(13) . . ?
H7A N7 H7B 109(2) . . ?
C1 N4 H4A 117.8(13) . . ?
C1 N4 H4B 119.9(14) . . ?
H4A N4 H4B 122.0(19) . . ?
C2 N2 N1 99.99(12) . . ?
C4 N8 O5 105.72(13) . . ?
H10A N10 H10B 109.3 . . ?
C5 N10 H10A 109.4 . . ?
C5 N10 H10B 109.5 . . ?
C5 N9 O5 105.64(13) . . ?
O4 N11 O2 120.53(16) . . ?
O4 N11 O3 122.31(16) . . ?
O3 N11 O2 117.14(14) . . ?
N5 C3 N6 113.94(13) . . ?
N5 C3 C4 122.28(14) . . ?
N6 C3 C4 123.78(14) . . ?
N1 C1 N3 103.25(13) . . ?
N4 C1 N3 126.82(14) . . ?
N4 C1 N1 129.86(14) . . ?
N3 C2 N6 105.07(12) . . ?
N2 C2 N3 114.66(13) . . ?
N2 C2 N6 140.26(15) . . ?
N8 C4 C3 121.71(14) . . ?
N8 C4 C5 109.72(14) . . ?
C5 C4 C3 128.56(15) . . ?
N10 C5 C4 128.15(15) . . ?
N9 C5 N10 124.13(15) . . ?
N9 C5 C4 107.63(15) . . ?

loop_
_geom_bond_atom_site_label_1
_geom_bond_atom_site_label_2
_geom_bond_distance
_geom_bond_site_symmetry_2
_geom_bond_publ_flag
O5 N8 1.3592(17) . ?
O5 N9 1.3995(19) . ?
O1 H1A 0.8699 . ?
O1 H1B 0.83(3) . ?
O2 N11 1.2553(19) . ?
N3 N5 1.3872(17) . ?
N3 C1 1.3641(19) . ?
N3 C2 1.3581(19) . ?
N5 C3 1.313(2) . ?
N1 N2 1.4086(18) . ?
N1 C1 1.334(2) . ?
N1 H1 0.93(2) . ?
N6 N7 1.4036(18) . ?
N6 C3 1.3881(19) . ?
N6 C2 1.363(2) . ?
N7 H7A 0.88(2) . ?
N7 H7B 0.92(2) . ?
N4 C1 1.317(2) . ?
N4 H4A 0.90(2) . ?
N4 H4B 0.89(2) . ?
O4 N11 1.2288(19) . ?
N2 C2 1.299(2) . ?
N8 C4 1.306(2) . ?
O3 N11 1.2498(19) . ?
N10 H10A 0.8812 . ?
N10 H10B 0.8811 . ?
N10 C5 1.352(2) . ?
N9 C5 1.311(2) . ?
C3 C4 1.453(2) . ?
C4 C5 1.440(2) . ?
